data_4116145
loop_
_publ_author_name
'Venkat R. Thalladi'
'Markus N\"usse'
'Roland Boese'

_publ_section_title
;
 The Melting Point Alternation in \a,\w-Alkanedicarboxylic Acids
;
_journal_name_full 'Journal of the American Chemical Society'
_journal_page_first 9227
_journal_page_last 9236
_journal_paper_doi 10.1021/ja0011459
_journal_volume 122
_journal_year 2000
_chemical_compound_source Fluka
_chemical_formula_moiety 'C8 H14 O4'
_chemical_formula_structural 'C8 H14 O4'
_chemical_formula_sum 'C8 H14 O4'
_chemical_formula_weight 174.20
_chemical_melting_point 417
_chemical_name_common 'Suberic acid'
_chemical_name_systematic
; 
 Octane-1,8-dioic acid 
;
_space_group_IT_number 14
_symmetry_cell_setting monoclinic
_symmetry_space_group_name_Hall '-P 2ybc'
_symmetry_space_group_name_H-M 'P 1 21/c 1'
_atom_sites_solution_hydrogens geom
_atom_sites_solution_primary direct
_atom_sites_solution_secondary difmap
_audit_creation_method SHELXL
_cell_angle_alpha 90.00
_cell_angle_beta 96.083(2)
_cell_angle_gamma 90.00
_cell_formula_units_Z 4
_cell_length_a 8.7912(7)
_cell_length_b 5.0681(4)
_cell_length_c 9.8995(8)
_cell_measurement_temperature 130(2)
_cell_volume 438.59(6)
_computing_structure_refinement 'SHELXL-93 (Sheldrick, 1993)'
_computing_structure_solution 'SHELXS-86 (Sheldrick, 1990)'
_diffrn_ambient_temperature 130(2)
_diffrn_radiation_monochromator graphite
_diffrn_radiation_source 'fine-focus sealed tube'
_diffrn_radiation_type MoK\a
_diffrn_radiation_wavelength 0.71073
_diffrn_reflns_av_R_equivalents 0.0264
_diffrn_reflns_av_sigmaI/netI 0.0270
_diffrn_reflns_limit_h_max 9
_diffrn_reflns_limit_h_min -10
_diffrn_reflns_limit_k_max 1
_diffrn_reflns_limit_k_min -6
_diffrn_reflns_limit_l_max 12
_diffrn_reflns_limit_l_min -9
_diffrn_reflns_number 3576
_diffrn_reflns_theta_max 28.23
_diffrn_reflns_theta_min 2.33
_exptl_absorpt_coefficient_mu 0.105
_exptl_crystal_density_diffrn 1.319
_exptl_crystal_F_000 188
_refine_diff_density_max 0.492
_refine_diff_density_min -0.167
_refine_diff_density_rms 0.079
_refine_ls_extinction_method none
_refine_ls_goodness_of_fit_all 1.068
_refine_ls_goodness_of_fit_obs 1.163
_refine_ls_matrix_type full
_refine_ls_number_parameters 59
_refine_ls_number_reflns 925
_refine_ls_number_restraints 0
_refine_ls_restrained_S_all 1.068
_refine_ls_restrained_S_obs 1.163
_refine_ls_R_factor_all 0.0679
_refine_ls_R_factor_obs 0.0525
_refine_ls_shift/esd_max 0.000
_refine_ls_shift/esd_mean 0.000
_refine_ls_structure_factor_coef Fsqd
_refine_ls_weighting_details 'w=1/[\s^2^(Fo^2^)+(0.0846P)^2^+0.0000P] where P=(Fo^2^+2Fc^2^)/3'
_refine_ls_weighting_scheme calc
_refine_ls_wR_factor_all 0.1315
_refine_ls_wR_factor_obs 0.1231
_reflns_number_observed 696
_reflns_number_total 925
_reflns_observed_criterion >2sigma(I)
_cod_data_source_file ja0011459_07.cif
_cod_data_source_block disa82m
_cod_depositor_comments
;
The following automatic conversions were performed:

'_refine_ls_weighting_scheme' value 'calc
w=1/[\s^2^(Fo^2^)+(0.0846P)^2^+0.0000P] where P=(Fo^2^+2Fc^2^)/3' was
changed to 'calc'. New tag '_refine_ls_weighting_details' was
created. The value of the new tag was set to
'w=1/[\s^2^(Fo^2^)+(0.0846P)^2^+0.0000P] where P=(Fo^2^+2Fc^2^)/3'.

Automatic conversion script
Id: cif_fix_values 3143 2015-03-26 13:38:13Z robertas 
;
_cod_database_code 4116145

loop_
_symmetry_equiv_pos_as_xyz
'x, y, z'
'-x, y+1/2, -z+1/2'
'-x, -y, -z'
'x, -y-1/2, z-1/2'

loop_
_atom_site_aniso_label
_atom_site_aniso_U_11
_atom_site_aniso_U_22
_atom_site_aniso_U_33
_atom_site_aniso_U_23
_atom_site_aniso_U_13
_atom_site_aniso_U_12
O1 0.0302(8) 0.0350(6) 0.0299(7) -0.0083(4) -0.0066(6) 0.0032(5)
O2 0.0317(8) 0.0362(6) 0.0296(7) -0.0065(5) -0.0096(6) 0.0068(4)
C1 0.0234(10) 0.0271(7) 0.0249(9) 0.0006(5) -0.0002(7) -0.0014(5)
C2 0.0269(10) 0.0285(7) 0.0242(10) -0.0034(6) -0.0034(8) 0.0000(6)
C3 0.0277(11) 0.0291(7) 0.0263(9) -0.0050(6) -0.0045(8) 0.0006(6)
C4 0.0284(11) 0.0305(7) 0.0272(9) -0.0059(6) -0.0051(8) 0.0018(6)

loop_
_atom_site_label
_atom_site_type_symbol
_atom_site_fract_x
_atom_site_fract_y
_atom_site_fract_z
_atom_site_U_iso_or_equiv
_atom_site_thermal_displace_type
_atom_site_occupancy
_atom_site_calc_flag
_atom_site_refinement_flags
O1 O -0.34085(12) -0.0955(2) -0.40461(11) 0.0324(4) Uani 1 d .
O2 O -0.48726(13) 0.2559(2) -0.37611(12) 0.0334(4) Uani 1 d .
H1 H -0.5511(28) 0.1905(40) -0.4550(28) 0.079(8) Uiso 1 d .
C1 C -0.3704(2) 0.1001(2) -0.3390(2) 0.0253(4) Uani 1 d .
C2 C -0.2785(2) 0.1856(3) -0.2112(2) 0.0270(4) Uani 1 d .
H2A H -0.3472(2) 0.1975(3) -0.1384(2) 0.032 Uiso 1 calc R
H2B H -0.2381(2) 0.3648(3) -0.2252(2) 0.032 Uiso 1 calc R
C3 C -0.1456(2) 0.0064(3) -0.1632(2) 0.0282(4) Uani 1 d .
H3A H -0.1835(2) -0.1767(3) -0.1573(2) 0.034 Uiso 1 calc R
H3B H -0.0704(2) 0.0092(3) -0.2309(2) 0.034 Uiso 1 calc R
C4 C -0.0665(2) 0.0877(3) -0.0260(2) 0.0293(4) Uani 1 d .
H4B H -0.0289(2) 0.2709(3) -0.0325(2) 0.035 Uiso 1 calc R
H4A H -0.1425(2) 0.0866(3) 0.0410(2) 0.035 Uiso 1 calc R

loop_
_atom_type_symbol
_atom_type_description
_atom_type_scat_dispersion_real
_atom_type_scat_dispersion_imag
_atom_type_scat_source
C C 0.0033 0.0016 'International Tables Vol C Tables 4.2.6.8 and 6.1.1.4'
H H 0.0000 0.0000 'International Tables Vol C Tables 4.2.6.8 and 6.1.1.4'
O O 0.0106 0.0060 'International Tables Vol C Tables 4.2.6.8 and 6.1.1.4'

loop_
_geom_angle_atom_site_label_1
_geom_angle_atom_site_label_2
_geom_angle_atom_site_label_3
_geom_angle
_geom_angle_site_symmetry_1
O1 C1 O2 122.63(14) .
O1 C1 C2 123.85(14) .
O2 C1 C2 113.53(12) .
C1 C2 C3 114.99(12) .
C4 C3 C2 112.53(12) .
C4 C4 C3 114.14(15) 3

loop_
_geom_bond_atom_site_label_1
_geom_bond_atom_site_label_2
_geom_bond_distance
_geom_bond_site_symmetry_2
O1 C1 1.228(2) .
O2 C1 1.316(2) .
C1 C2 1.492(2) .
C2 C3 1.516(2) .
C3 C4 1.516(2) .
C4 C4 1.515(3) 3
